data_4089132
loop_
_publ_author_name
'Iimura, Tomohiro'
'Akasaka, Naohiko'
'Iwamoto, Takeaki'

_publ_section_title
;
 A Dialkylsilylene-Pt(0) Complex with a DVTMS Ligand for the Catalytic
 Hydrosilylation of Functional Olefins
;
_journal_issue 24
_journal_name_full Organometallics
_journal_page_first 4071
_journal_paper_doi 10.1021/acs.organomet.6b00741
_journal_volume 35
_journal_year 2016
_chemical_formula_moiety 'C13 H26 N2 O Pt Si2'
_chemical_formula_sum 'C13 H26 N2 O Pt Si2'
_chemical_formula_weight 477.63
_space_group_crystal_system monoclinic
_space_group_IT_number 14
_space_group_name_Hall '-P 2ybc'
_space_group_name_H-M_alt 'P 1 21/c 1'
_atom_sites_solution_hydrogens mixed
_audit_creation_method SHELXL-2014
_cell_angle_alpha 90
_cell_angle_beta 109.4520(10)
_cell_angle_gamma 90
_cell_formula_units_Z 8
_cell_length_a 14.6146(4)
_cell_length_b 12.1078(3)
_cell_length_c 21.7567(6)
_cell_measurement_reflns_used 9841
_cell_measurement_temperature 173(2)
_cell_measurement_theta_max 33.48
_cell_measurement_theta_min 2.65
_cell_volume 3630.12(17)
_computing_cell_refinement 'Bruker SAINT'
_computing_data_collection 'Bruker APEX2'
_computing_data_reduction 'Bruker SAINT'
_computing_molecular_graphics 'Bruker SHELXTL'
_computing_publication_material 'Bruker SHELXTL'
_computing_structure_refinement 'SHELXL-2014 (Sheldrick 2014)'
_computing_structure_solution 'SHELXS-97 (Sheldrick 2008)'
_diffrn_ambient_temperature 173(2)
_diffrn_detector_area_resol_mean 8.333
_diffrn_measured_fraction_theta_full 1.000
_diffrn_measured_fraction_theta_max 1.000
_diffrn_measurement_device_type 'Bruker APEXII CCD area detector'
_diffrn_measurement_method 'phi and omega scans'
_diffrn_radiation_monochromator 'Bruker Helios multilayer confocal mirror'
_diffrn_radiation_source 'Bruker TXS fine-focus rotating anode'
_diffrn_radiation_type MoK\a
_diffrn_radiation_wavelength 0.71073
_diffrn_reflns_av_R_equivalents 0.0292
_diffrn_reflns_av_unetI/netI 0.0169
_diffrn_reflns_Laue_measured_fraction_full 1.000
_diffrn_reflns_Laue_measured_fraction_max 1.000
_diffrn_reflns_limit_h_max 17
_diffrn_reflns_limit_h_min -17
_diffrn_reflns_limit_k_max 14
_diffrn_reflns_limit_k_min -14
_diffrn_reflns_limit_l_max 26
_diffrn_reflns_limit_l_min -26
_diffrn_reflns_number 45371
_diffrn_reflns_point_group_measured_fraction_full 1.000
_diffrn_reflns_point_group_measured_fraction_max 1.000
_diffrn_reflns_theta_full 25.242
_diffrn_reflns_theta_max 25.497
_diffrn_reflns_theta_min 1.478
_exptl_absorpt_coefficient_mu 7.858
_exptl_absorpt_correction_T_max 0.7467
_exptl_absorpt_correction_T_min 0.5488
_exptl_absorpt_correction_type empirical
_exptl_absorpt_process_details 'SADABS Sheldrick 1996'
_exptl_crystal_colour colorless
_exptl_crystal_density_diffrn 1.748
_exptl_crystal_description plate
_exptl_crystal_F_000 1856
_exptl_crystal_size_max 0.100
_exptl_crystal_size_mid 0.100
_exptl_crystal_size_min 0.020
_refine_diff_density_max 1.609
_refine_diff_density_min -0.809
_refine_diff_density_rms 0.075
_refine_ls_extinction_method none
_refine_ls_goodness_of_fit_ref 1.088
_refine_ls_hydrogen_treatment mixed
_refine_ls_matrix_type full
_refine_ls_number_parameters 403
_refine_ls_number_reflns 6767
_refine_ls_number_restraints 0
_refine_ls_restrained_S_all 1.088
_refine_ls_R_factor_all 0.0238
_refine_ls_R_factor_gt 0.0170
_refine_ls_shift/su_max 0.005
_refine_ls_shift/su_mean 0.000
_refine_ls_structure_factor_coef Fsqd
_refine_ls_weighting_details 'w=1/[\s^2^(Fo^2^)+(0.0170P)^2^+4.3105P] where P=(Fo^2^+2Fc^2^)/3'
_refine_ls_weighting_scheme calc
_refine_ls_wR_factor_gt 0.0395
_refine_ls_wR_factor_ref 0.0459
_reflns_Friedel_coverage 0.000
_reflns_number_gt 5664
_reflns_number_total 6767
_reflns_threshold_expression 'I > 2\s(I)'
_cod_data_source_file om6b00741_si_003.cif
_cod_data_source_block compound_2a_NA143aa_a
_cod_original_cell_volume 3630.11(17)
_cod_original_sg_symbol_H-M 'P 21/c'
_cod_database_code 4089132
_shelx_space_group_comment
;
The symmetry employed for this shelxl refinement is uniquely defined
by the following loop, which should always be used as a source of
symmetry information in preference to the above space-group names.
They are only intended as comments.
;
_shelx_estimated_absorpt_t_min 0.507
_shelx_estimated_absorpt_t_max 0.859
_shelxl_version_number 2014-3

loop_
_space_group_symop_operation_xyz
'x, y, z'
'-x, y+1/2, -z+1/2'
'-x, -y, -z'
'x, -y-1/2, z-1/2'

loop_
_atom_site_label
_atom_site_type_symbol
_atom_site_fract_x
_atom_site_fract_y
_atom_site_fract_z
_atom_site_U_iso_or_equiv
_atom_site_adp_type
_atom_site_occupancy
_atom_site_site_symmetry_order
_atom_site_calc_flag
_atom_site_refinement_flags_posn
_atom_site_refinement_flags_adp
C1 C 0.2019(2) 0.2354(2) 0.45870(16) 0.0275(7) Uani 1 1 d . .
C7 C 0.0796(2) 0.3754(2) 0.56779(16) 0.0284(7) Uani 1 1 d . .
H43 H 0.009(3) 0.368(3) 0.5546(17) 0.041(10) Uiso 1 1 d . .
C11 C 0.0872(2) 0.1200(2) 0.58071(16) 0.0288(7) Uani 1 1 d . .
H41 H 0.022(2) 0.119(2) 0.5708(15) 0.025(8) Uiso 1 1 d . .
C4 C 0.3684(2) 0.2548(3) 0.53768(17) 0.0376(8) Uani 1 1 d . .
H1 H 0.3665 0.3308 0.5526 0.056 Uiso 1 1 calc R U
H2 H 0.4339 0.2381 0.5373 0.056 Uiso 1 1 calc R U
H3 H 0.3516 0.2037 0.5672 0.056 Uiso 1 1 calc R U
C16 C 0.2200(3) 0.7632(3) 0.68119(17) 0.0381(8) Uani 1 1 d . .
H37 H 0.1621 0.7609 0.6919 0.046 Uiso 1 1 calc R U
C18 C 0.1433(3) 0.7527(3) 0.55953(19) 0.0467(10) Uani 1 1 d . .
H4 H 0.1654 0.7605 0.5219 0.070 Uiso 1 1 calc R U
H5 H 0.0966 0.8113 0.5586 0.070 Uiso 1 1 calc R U
H6 H 0.1121 0.6806 0.5578 0.070 Uiso 1 1 calc R U
C19 C 0.3738(3) 0.9332(3) 0.53764(18) 0.0373(8) Uani 1 1 d . .
C21 C 0.3777(3) 0.9565(3) 0.34793(17) 0.0472(10) Uani 1 1 d . .
H7 H 0.4414 0.9287 0.3493 0.071 Uiso 1 1 calc R U
H8 H 0.3838 1.0337 0.3623 0.071 Uiso 1 1 calc R U
H9 H 0.3323 0.9517 0.3032 0.071 Uiso 1 1 calc R U
C23 C 0.3704(3) 0.5855(3) 0.54680(18) 0.0375(8) Uani 1 1 d . .
H47 H 0.304(3) 0.561(3) 0.5335(16) 0.031(9) Uiso 1 1 d . .
N1 N 0.1666(2) 0.2274(2) 0.39301(14) 0.0355(7) Uani 1 1 d . .
N2 N 0.2261(2) 0.7611(2) 0.61940(13) 0.0314(6) Uani 1 1 d . .
Si1 Si 0.14858(7) 0.38431(7) 0.65566(4) 0.0295(2) Uani 1 1 d . .
Si2 Si 0.15636(7) 0.13660(7) 0.66796(5) 0.0314(2) Uani 1 1 d . .
Si3 Si 0.33157(7) 0.87161(7) 0.40296(4) 0.0308(2) Uani 1 1 d . .
Si4 Si 0.33140(7) 0.62192(7) 0.40973(4) 0.0321(2) Uani 1 1 d . .
Pt1 Pt 0.13045(2) 0.24081(2) 0.52487(2) 0.02389(4) Uani 1 1 d . .
Pt2 Pt 0.37140(2) 0.75948(2) 0.54556(2) 0.02605(4) Uani 1 1 d . .
N3 N 0.2993(2) 0.24261(19) 0.47219(13) 0.0278(6) Uani 1 1 d . .
N4 N 0.3702(2) 0.7705(3) 0.68604(14) 0.0404(7) Uani 1 1 d . .
O1 O 0.33468(19) 0.74402(17) 0.37721(11) 0.0346(5) Uani 1 1 d . .
C14 C 0.3194(2) 0.7649(3) 0.62170(15) 0.0299(7) Uani 1 1 d . .
C20 C 0.4083(3) 0.8856(3) 0.48896(15) 0.0290(7) Uani 1 1 d . .
H42 H 0.477(3) 0.885(3) 0.5003(16) 0.034(9) Uiso 1 1 d . .
O2 O 0.14929(19) 0.26478(18) 0.69176(11) 0.0370(6) Uani 1 1 d . .
C2 C 0.3237(3) 0.2384(2) 0.41623(17) 0.0342(8) Uani 1 1 d . .
H38 H 0.3873 0.2416 0.4136 0.041 Uiso 1 1 calc R U
C6 C 0.1159(3) 0.4143(3) 0.51866(18) 0.0349(8) Uani 1 1 d . .
H49 H 0.174(3) 0.450(3) 0.5304(17) 0.037(10) Uiso 1 1 d . .
C5 C 0.0640(3) 0.2154(4) 0.35506(19) 0.0589(12) Uani 1 1 d . .
H10 H 0.0329 0.1671 0.3784 0.088 Uiso 1 1 calc R U
H11 H 0.0574 0.1828 0.3126 0.088 Uiso 1 1 calc R U
H12 H 0.0327 0.2881 0.3487 0.088 Uiso 1 1 calc R U
C9 C 0.2761(3) 0.4290(3) 0.66927(18) 0.0426(9) Uani 1 1 d . .
H13 H 0.3145 0.4209 0.7155 0.064 Uiso 1 1 calc R U
H14 H 0.2765 0.5065 0.6564 0.064 Uiso 1 1 calc R U
H15 H 0.3042 0.3831 0.6430 0.064 Uiso 1 1 calc R U
C10 C 0.1259(3) 0.0672(3) 0.5361(2) 0.0386(8) Uani 1 1 d . .
H45 H 0.189(3) 0.042(3) 0.5534(18) 0.045(11) Uiso 1 1 d . .
C3 C 0.2406(3) 0.2291(3) 0.36637(17) 0.0390(8) Uani 1 1 d . .
H39 H 0.2336 0.2245 0.3214 0.047 Uiso 1 1 calc R U
C12 C 0.1052(3) 0.0509(3) 0.7199(2) 0.0495(10) Uani 1 1 d . .
H16 H 0.1411 0.0656 0.7660 0.074 Uiso 1 1 calc R U
H17 H 0.1111 -0.0274 0.7106 0.074 Uiso 1 1 calc R U
H18 H 0.0367 0.0696 0.7105 0.074 Uiso 1 1 calc R U
C15 C 0.3101(3) 0.7693(3) 0.72311(17) 0.0421(9) Uani 1 1 d . .
H40 H 0.3291 0.7722 0.7693 0.050 Uiso 1 1 calc R U
C8 C 0.0900(3) 0.4831(3) 0.6967(2) 0.0518(11) Uani 1 1 d . .
H19 H 0.0218 0.4626 0.6871 0.078 Uiso 1 1 calc R U
H20 H 0.0938 0.5579 0.6806 0.078 Uiso 1 1 calc R U
H21 H 0.1236 0.4806 0.7439 0.078 Uiso 1 1 calc R U
C13 C 0.2862(3) 0.1007(3) 0.6849(2) 0.0512(10) Uani 1 1 d . .
H22 H 0.3133 0.1475 0.6585 0.077 Uiso 1 1 calc R U
H23 H 0.2914 0.0230 0.6740 0.077 Uiso 1 1 calc R U
H24 H 0.3222 0.1126 0.7312 0.077 Uiso 1 1 calc R U
C17 C 0.4758(3) 0.7767(5) 0.7124(2) 0.0781(16) Uani 1 1 d . .
H25 H 0.5016 0.7067 0.7338 0.117 Uiso 1 1 calc R U
H26 H 0.4950 0.8369 0.7443 0.117 Uiso 1 1 calc R U
H27 H 0.5016 0.7906 0.6770 0.117 Uiso 1 1 calc R U
C22 C 0.2038(3) 0.9099(4) 0.39172(19) 0.0529(10) Uani 1 1 d . .
H28 H 0.1635 0.8967 0.3463 0.079 Uiso 1 1 calc R U
H29 H 0.2007 0.9882 0.4022 0.079 Uiso 1 1 calc R U
H30 H 0.1800 0.8649 0.4207 0.079 Uiso 1 1 calc R U
C24 C 0.4064(3) 0.6206(3) 0.49683(16) 0.0315(7) Uani 1 1 d . .
H46 H 0.474(3) 0.614(3) 0.5081(17) 0.042(10) Uiso 1 1 d . .
C25 C 0.3788(3) 0.5263(3) 0.36068(19) 0.0520(10) Uani 1 1 d . .
H31 H 0.3363 0.5284 0.3151 0.078 Uiso 1 1 calc R U
H32 H 0.3807 0.4510 0.3776 0.078 Uiso 1 1 calc R U
H33 H 0.4444 0.5491 0.3635 0.078 Uiso 1 1 calc R U
C26 C 0.2031(3) 0.5851(4) 0.39929(19) 0.0559(11) Uani 1 1 d . .
H34 H 0.1793 0.6327 0.4271 0.084 Uiso 1 1 calc R U
H35 H 0.1998 0.5077 0.4116 0.084 Uiso 1 1 calc R U
H36 H 0.1628 0.5956 0.3536 0.084 Uiso 1 1 calc R U
H44 H 0.308(3) 0.964(3) 0.5222(17) 0.036(10) Uiso 1 1 d . .
H48 H 0.414(3) 0.554(3) 0.5826(18) 0.034(10) Uiso 1 1 d . .
H50 H 0.081(3) 0.034(3) 0.4956(19) 0.049(11) Uiso 1 1 d . .
H51 H 0.418(3) 0.970(3) 0.5756(19) 0.049(11) Uiso 1 1 d . .
H52 H 0.075(3) 0.442(3) 0.4818(19) 0.045(11) Uiso 1 1 d . .

loop_
_atom_site_aniso_label
_atom_site_aniso_U_11
_atom_site_aniso_U_22
_atom_site_aniso_U_33
_atom_site_aniso_U_23
_atom_site_aniso_U_13
_atom_site_aniso_U_12
C1 0.0286(16) 0.0273(16) 0.0279(17) -0.0003(12) 0.0112(14) 0.0035(12)
C7 0.0289(18) 0.0256(16) 0.0307(18) -0.0015(13) 0.0100(14) 0.0039(13)
C11 0.0266(18) 0.0269(16) 0.0366(19) -0.0040(13) 0.0155(15) -0.0045(13)
C4 0.0289(18) 0.051(2) 0.035(2) -0.0066(15) 0.0136(16) -0.0034(15)
C16 0.049(2) 0.0420(19) 0.0341(19) -0.0005(15) 0.0274(18) -0.0015(16)
C18 0.0271(18) 0.076(3) 0.034(2) -0.0004(17) 0.0072(16) -0.0034(17)
C19 0.049(2) 0.0316(18) 0.035(2) -0.0076(15) 0.0189(18) 0.0016(16)
C21 0.072(3) 0.039(2) 0.036(2) 0.0097(16) 0.025(2) -0.0010(19)
C23 0.044(2) 0.040(2) 0.029(2) 0.0066(15) 0.0128(18) -0.0052(16)
N1 0.0379(16) 0.0442(16) 0.0259(15) -0.0009(12) 0.0126(13) 0.0051(13)
N2 0.0287(14) 0.0432(16) 0.0257(14) -0.0016(11) 0.0136(12) -0.0029(12)
Si1 0.0356(5) 0.0287(4) 0.0274(5) -0.0078(3) 0.0147(4) -0.0038(4)
Si2 0.0336(5) 0.0312(5) 0.0308(5) 0.0068(4) 0.0127(4) -0.0018(4)
Si3 0.0392(5) 0.0316(5) 0.0235(5) 0.0055(4) 0.0128(4) 0.0053(4)
Si4 0.0438(6) 0.0323(5) 0.0223(5) -0.0037(4) 0.0136(4) -0.0074(4)
Pt1 0.02111(7) 0.03035(7) 0.02097(7) -0.00289(4) 0.00804(5) 0.00035(4)
Pt2 0.02422(7) 0.03885(8) 0.01568(7) -0.00019(4) 0.00746(5) -0.00209(5)
N3 0.0307(14) 0.0290(14) 0.0272(14) -0.0007(10) 0.0143(12) 0.0017(11)
N4 0.0377(17) 0.064(2) 0.0181(14) 0.0003(13) 0.0073(12) -0.0017(14)
O1 0.0517(15) 0.0342(12) 0.0186(11) 0.0013(9) 0.0128(11) 0.0000(10)
C14 0.0289(17) 0.0405(18) 0.0191(15) -0.0012(13) 0.0067(13) -0.0025(13)
C20 0.0343(19) 0.0295(17) 0.0263(17) 0.0012(13) 0.0142(15) -0.0006(14)
O2 0.0494(15) 0.0373(13) 0.0245(12) -0.0016(9) 0.0125(11) -0.0059(11)
C2 0.040(2) 0.0329(17) 0.038(2) -0.0015(14) 0.0242(17) 0.0012(14)
C6 0.043(2) 0.0314(18) 0.032(2) 0.0041(14) 0.0150(18) 0.0037(16)
C5 0.043(2) 0.098(3) 0.029(2) -0.007(2) 0.0038(18) 0.008(2)
C9 0.040(2) 0.049(2) 0.041(2) -0.0140(17) 0.0160(17) -0.0109(17)
C10 0.044(2) 0.0293(18) 0.047(2) -0.0087(16) 0.0217(19) -0.0030(16)
C3 0.051(2) 0.044(2) 0.0295(19) 0.0006(15) 0.0232(17) 0.0061(16)
C12 0.057(3) 0.049(2) 0.050(2) 0.0116(18) 0.027(2) -0.0045(19)
C15 0.060(3) 0.051(2) 0.0220(17) -0.0017(15) 0.0227(18) -0.0016(18)
C8 0.057(3) 0.051(2) 0.058(3) -0.0244(19) 0.035(2) -0.0076(19)
C13 0.038(2) 0.059(2) 0.054(3) 0.025(2) 0.0118(19) 0.0047(18)
C17 0.038(2) 0.158(5) 0.029(2) -0.005(3) -0.0011(19) -0.009(3)
C22 0.050(2) 0.064(3) 0.044(2) 0.0142(19) 0.0131(19) 0.019(2)
C24 0.039(2) 0.0275(16) 0.0304(18) 0.0027(13) 0.0152(16) -0.0007(14)
C25 0.081(3) 0.037(2) 0.042(2) -0.0067(17) 0.026(2) 0.003(2)
C26 0.054(3) 0.078(3) 0.036(2) -0.010(2) 0.0144(19) -0.025(2)

loop_
_atom_type_symbol
_atom_type_description
_atom_type_scat_dispersion_real
_atom_type_scat_dispersion_imag
_atom_type_scat_source
C C 0.0033 0.0016 'International Tables Vol C Tables 4.2.6.8 and 6.1.1.4'
H H 0.0000 0.0000 'International Tables Vol C Tables 4.2.6.8 and 6.1.1.4'
N N 0.0061 0.0033 'International Tables Vol C Tables 4.2.6.8 and 6.1.1.4'
O O 0.0106 0.0060 'International Tables Vol C Tables 4.2.6.8 and 6.1.1.4'
Si Si 0.0817 0.0704 'International Tables Vol C Tables 4.2.6.8 and 6.1.1.4'
Pt Pt -1.7033 8.3905 'International Tables Vol C Tables 4.2.6.8 and 6.1.1.4'

loop_
_geom_angle_atom_site_label_1
_geom_angle_atom_site_label_2
_geom_angle_atom_site_label_3
_geom_angle
N1 C1 N3 103.7(3)
N1 C1 Pt1 130.1(2)
N3 C1 Pt1 126.2(2)
C6 C7 Si1 123.2(3)
C6 C7 Pt1 69.64(19)
Si1 C7 Pt1 110.44(15)
C10 C11 Si2 123.0(3)
C10 C11 Pt1 70.1(2)
Si2 C11 Pt1 110.38(15)
C15 C16 N2 107.4(3)
C20 C19 Pt2 71.38(19)
C24 C23 Pt2 71.6(2)
C1 N1 C3 111.4(3)
C1 N1 C5 124.3(3)
C3 N1 C5 124.3(3)
C14 N2 C16 110.9(3)
C14 N2 C18 124.4(3)
C16 N2 C18 124.7(3)
O2 Si1 C7 110.96(13)
O2 Si1 C8 105.48(16)
C7 Si1 C8 110.77(17)
O2 Si1 C9 109.40(16)
C7 Si1 C9 110.72(16)
C8 Si1 C9 109.38(17)
O2 Si2 C11 110.86(13)
O2 Si2 C13 108.91(17)
C11 Si2 C13 110.67(17)
O2 Si2 C12 104.67(16)
C11 Si2 C12 111.80(17)
C13 Si2 C12 109.75(18)
O1 Si3 C20 110.81(14)
O1 Si3 C22 109.20(18)
C20 Si3 C22 110.84(17)
O1 Si3 C21 103.96(15)
C20 Si3 C21 111.91(17)
C22 Si3 C21 109.89(18)
O1 Si4 C24 110.87(14)
O1 Si4 C25 104.05(15)
C24 Si4 C25 112.13(18)
O1 Si4 C26 109.51(18)
C24 Si4 C26 110.62(17)
C25 Si4 C26 109.5(2)
C1 Pt1 C6 92.93(13)
C1 Pt1 C10 95.32(13)
C6 Pt1 C10 171.00(15)
C1 Pt1 C11 134.41(12)
C6 Pt1 C11 132.67(13)
C10 Pt1 C11 39.27(13)
C1 Pt1 C7 131.94(12)
C6 Pt1 C7 39.18(13)
C10 Pt1 C7 132.74(13)
C11 Pt1 C7 93.55(13)
C14 Pt2 C23 90.91(13)
C14 Pt2 C19 93.16(13)
C23 Pt2 C19 175.83(14)
C14 Pt2 C24 130.02(12)
C23 Pt2 C24 39.12(13)
C19 Pt2 C24 136.82(13)
C14 Pt2 C20 132.62(12)
C23 Pt2 C20 136.46(13)
C19 Pt2 C20 39.47(12)
C24 Pt2 C20 97.35(12)
C1 N3 C2 111.6(3)
C1 N3 C4 123.7(3)
C2 N3 C4 124.7(3)
C14 N4 C15 111.6(3)
C14 N4 C17 123.8(3)
C15 N4 C17 124.6(3)
Si4 O1 Si3 133.40(15)
N2 C14 N4 103.9(3)
N2 C14 Pt2 127.9(2)
N4 C14 Pt2 128.1(2)
C19 C20 Si3 122.8(3)
C19 C20 Pt2 69.16(19)
Si3 C20 Pt2 109.50(16)
Si1 O2 Si2 131.96(16)
C3 C2 N3 106.7(3)
C7 C6 Pt1 71.17(19)
C11 C10 Pt1 70.67(19)
C2 C3 N1 106.6(3)
C16 C15 N4 106.2(3)
C23 C24 Si4 122.9(3)
C23 C24 Pt2 69.2(2)
Si4 C24 Pt2 110.11(16)

loop_
_geom_bond_atom_site_label_1
_geom_bond_atom_site_label_2
_geom_bond_distance
C1 N1 1.352(4)
C1 N3 1.357(4)
C1 Pt1 2.041(3)
C7 C6 1.423(5)
C7 Si1 1.844(3)
C7 Pt1 2.131(3)
C11 C10 1.427(5)
C11 Si2 1.841(3)
C11 Pt1 2.127(3)
C4 N3 1.454(4)
C16 C15 1.331(5)
C16 N2 1.377(4)
C18 N2 1.457(4)
C19 C20 1.436(5)
C19 Pt2 2.111(3)
C21 Si3 1.866(3)
C23 C24 1.422(5)
C23 Pt2 2.107(4)
N1 C3 1.387(4)
N1 C5 1.459(5)
N2 C14 1.348(4)
Si1 O2 1.645(2)
Si1 C8 1.862(3)
Si1 C9 1.867(4)
Si2 O2 1.650(2)
Si2 C13 1.859(4)
Si2 C12 1.864(4)
Si3 O1 1.649(2)
Si3 C20 1.841(3)
Si3 C22 1.859(4)
Si4 O1 1.647(2)
Si4 C24 1.846(4)
Si4 C25 1.858(4)
Si4 C26 1.866(4)
Pt1 C6 2.111(4)
Pt1 C10 2.120(4)
Pt2 C14 2.041(3)
Pt2 C24 2.139(3)
Pt2 C20 2.141(3)
N3 C2 1.379(4)
N4 C14 1.350(4)
N4 C15 1.377(5)
N4 C17 1.457(5)
C2 C3 1.337(5)

loop_
_geom_torsion_atom_site_label_1
_geom_torsion_atom_site_label_2
_geom_torsion_atom_site_label_3
_geom_torsion_atom_site_label_4
_geom_torsion
N3 C1 N1 C3 0.3(3)
Pt1 C1 N1 C3 178.5(2)
N3 C1 N1 C5 178.7(3)
Pt1 C1 N1 C5 -3.1(5)
C15 C16 N2 C14 0.4(4)
C15 C16 N2 C18 178.9(3)
C6 C7 Si1 O2 -130.7(3)
Pt1 C7 Si1 O2 -52.2(2)
C6 C7 Si1 C8 112.5(3)
Pt1 C7 Si1 C8 -169.04(17)
C6 C7 Si1 C9 -9.0(3)
Pt1 C7 Si1 C9 69.4(2)
C10 C11 Si2 O2 131.7(3)
Pt1 C11 Si2 O2 52.80(19)
C10 C11 Si2 C13 10.7(3)
Pt1 C11 Si2 C13 -68.2(2)
C10 C11 Si2 C12 -111.9(3)
Pt1 C11 Si2 C12 169.18(17)
N1 C1 N3 C2 -0.4(3)
Pt1 C1 N3 C2 -178.7(2)
N1 C1 N3 C4 178.8(3)
Pt1 C1 N3 C4 0.4(4)
C24 Si4 O1 Si3 -41.1(3)
C25 Si4 O1 Si3 -161.8(2)
C26 Si4 O1 Si3 81.2(3)
C20 Si3 O1 Si4 42.2(3)
C22 Si3 O1 Si4 -80.2(3)
C21 Si3 O1 Si4 162.6(2)
C16 N2 C14 N4 -0.5(4)
C18 N2 C14 N4 -179.0(3)
C16 N2 C14 Pt2 178.0(2)
C18 N2 C14 Pt2 -0.4(5)
C15 N4 C14 N2 0.4(4)
C17 N4 C14 N2 -179.7(4)
C15 N4 C14 Pt2 -178.1(2)
C17 N4 C14 Pt2 1.7(5)
Pt2 C19 C20 Si3 100.3(2)
O1 Si3 C20 C19 -128.5(3)
C22 Si3 C20 C19 -7.1(3)
C21 Si3 C20 C19 115.9(3)
O1 Si3 C20 Pt2 -51.30(19)
C22 Si3 C20 Pt2 70.1(2)
C21 Si3 C20 Pt2 -166.84(16)
C7 Si1 O2 Si2 37.6(3)
C8 Si1 O2 Si2 157.6(2)
C9 Si1 O2 Si2 -84.8(2)
C11 Si2 O2 Si1 -37.9(3)
C13 Si2 O2 Si1 84.1(2)
C12 Si2 O2 Si1 -158.6(2)
C1 N3 C2 C3 0.4(4)
C4 N3 C2 C3 -178.8(3)
Si1 C7 C6 Pt1 101.7(2)
Si2 C11 C10 Pt1 -101.9(2)
N3 C2 C3 N1 -0.2(4)
C1 N1 C3 C2 0.0(4)
C5 N1 C3 C2 -178.4(3)
N2 C16 C15 N4 -0.1(4)
C14 N4 C15 C16 -0.2(4)
C17 N4 C15 C16 180.0(4)
Pt2 C23 C24 Si4 -101.1(2)
O1 Si4 C24 C23 127.3(3)
C25 Si4 C24 C23 -116.9(3)
C26 Si4 C24 C23 5.6(4)
O1 Si4 C24 Pt2 49.5(2)
C25 Si4 C24 Pt2 165.37(17)
C26 Si4 C24 Pt2 -72.1(2)
